data_2004365
loop_
_publ_author_name
'McDermott, L. C.'
'Muir, K. W.'
'P\'etillon, F. Y.'
'Poder-Guillou, S.'
'Schollhammer, P.'

_publ_contact_author
;
Kenneth W. Muir
Chemistry Department
University of Glasgow
Glasgow G12 8QQ
Scotland
;
_publ_section_title
;
 <i>cis</i>-(Benzenethiolato)bis(<i>tert</i>-butyl
 isocyanide)carbonyl(cyclopentadienyl)molybdenum(II),
 [Mo(C~6~H~5~S)(C~5~H~9~N)~2~(C~5~H~5~)(CO)]
;
_journal_issue 1
_journal_name_full 'Acta Crystallographica Section C'
_journal_page_first 74
_journal_page_last 77
_journal_paper_doi 10.1107/S0108270195009486
_journal_volume 52
_journal_year 1996
_chemical_formula_iupac
;
[Mo(C~6~H~5~S)(C~5~H~9~N)~2~(C~5~H~5~)(CO)]
;
_chemical_formula_moiety 'C22 H28 Mo N2 O S'
_chemical_formula_structural Mo(C5H5)(C6H5S)(C5H9N)2(CO)
_chemical_formula_sum 'C22 H28 Mo N2 O S'
_chemical_formula_weight 464.47
_chemical_melting_point 415
_chemical_name_systematic
;
cyclopentadienyl(phenylthiolato)bis(t-butylisocyanide)carbonylmolybdenum(II)
;
_space_group_IT_number 14
_symmetry_cell_setting monoclinic
_symmetry_space_group_name_Hall '-P 2yn'
_symmetry_space_group_name_H-M 'P 1 21/n 1'
_audit_creation_method SHELXL
_cell_angle_alpha 90.00
_cell_angle_beta 98.748(8)
_cell_angle_gamma 90.00
_cell_formula_units_Z 4
_cell_length_a 10.6896(9)
_cell_length_b 11.9963(9)
_cell_length_c 18.399(2)
_cell_measurement_reflns_used 18
_cell_measurement_temperature 294(2)
_cell_measurement_theta_max 21.1
_cell_measurement_theta_min 4.5
_cell_volume 2332.0(4)
_computing_cell_refinement 'CAD-4 Express'
_computing_data_collection 'CAD-4 Express (Enraf-Nonius, 1992)'
_computing_data_reduction 'GX (Mallinson & Muir, 1985)'
_computing_molecular_graphics 'ORTEPII (Johnson, 1976)'
_computing_publication_material SHELXL93
_computing_structure_refinement 'SHELXL93 (Sheldrick, 1993)'
_computing_structure_solution 'SHELXS86 (Sheldrick, 1985)'
_diffrn_ambient_temperature 294(2)
_diffrn_measurement_device 'Enraf-Nonius CAD4'
_diffrn_measurement_method \w/2\q
_diffrn_radiation_monochromator graphite
_diffrn_radiation_source 'fine-focus sealed tube'
_diffrn_radiation_type MoK\a
_diffrn_radiation_wavelength 0.71073
_diffrn_reflns_av_R_equivalents 0.0255
_diffrn_reflns_av_sigmaI/netI 0.0859
_diffrn_reflns_limit_h_max 14
_diffrn_reflns_limit_h_min 0
_diffrn_reflns_limit_k_max 0
_diffrn_reflns_limit_k_min -16
_diffrn_reflns_limit_l_max 24
_diffrn_reflns_limit_l_min -24
_diffrn_reflns_number 6360
_diffrn_reflns_theta_max 28.73
_diffrn_reflns_theta_min 2.24
_diffrn_standards_decay_% 10.0
_diffrn_standards_interval_time 120
_diffrn_standards_number 3
_exptl_absorpt_coefficient_mu 0.65
_exptl_absorpt_correction_T_max 0.96
_exptl_absorpt_correction_T_min 0.90
_exptl_absorpt_correction_type integration
_exptl_crystal_colour 'light orange'
_exptl_crystal_density_diffrn 1.323
_exptl_crystal_description needle
_exptl_crystal_F_000 960
_exptl_crystal_size_max 0.41
_exptl_crystal_size_mid 0.15
_exptl_crystal_size_min 0.08
_refine_diff_density_max 0.83
_refine_diff_density_min -0.34
_refine_ls_extinction_method none
_refine_ls_goodness_of_fit_all 1.009
_refine_ls_goodness_of_fit_obs 1.064
_refine_ls_hydrogen_treatment 'H atoms: see text'
_refine_ls_matrix_type full
_refine_ls_number_parameters 250
_refine_ls_number_reflns 6052
_refine_ls_number_restraints 0
_refine_ls_R_factor_all 0.1061
_refine_ls_R_factor_obs 0.0522
_refine_ls_shift/esd_max 0.001
_refine_ls_shift/esd_mean 0.000
_refine_ls_structure_factor_coef Fsqd
_refine_ls_weighting_details 'w = 1/[\s^2^(Fo^2^)+(0.0320P)^2^+0.7131P] where P=(Fo^2^+2Fc^2^)/3'
_refine_ls_weighting_scheme calc
_refine_ls_wR_factor_all 0.1117
_refine_ls_wR_factor_obs 0.0920
_reflns_number_observed 3775
_reflns_number_total 6053
_reflns_observed_criterion >2sigma(I)
_cod_data_source_file cf1015.cif
_cod_data_source_block new
_cod_depositor_comments
;
The following automatic conversions were performed:

'_chemical_melting_point' value '415K' was changed to '415' - the
value should be numeric and without a unit designator.

Automatic conversion script
Id: cif_fix_values 1715 2011-07-08 13:25:40Z adriana 

The following automatic conversions were performed:

'_refine_ls_weighting_scheme' value 'calc w =
1/[\s^2^(Fo^2^)+(0.0320P)^2^+0.7131P] where P=(Fo^2^+2Fc^2^)/3' was
changed to 'calc'. New tag '_refine_ls_weighting_details' was
created. The value of the new tag was set to 'w =
1/[\s^2^(Fo^2^)+(0.0320P)^2^+0.7131P] where P=(Fo^2^+2Fc^2^)/3'.

Automatic conversion script
Id: cif_fix_values 3143 2015-03-26 13:38:13Z robertas 
;
_cod_original_cell_volume 2331.9(4)
_cod_original_sg_symbol_H-M P21/n
_cod_original_formula_sum 'C22 H28 Mo1 N2 O1 S1'
_cod_database_code 2004365

loop_
_symmetry_equiv_pos_as_xyz
'x, y, z'
'-x+1/2, y+1/2, -z+1/2'
'-x, -y, -z'
'x-1/2, -y-1/2, z-1/2'

loop_
_atom_site_aniso_label
_atom_site_aniso_U_11
_atom_site_aniso_U_22
_atom_site_aniso_U_33
_atom_site_aniso_U_12
_atom_site_aniso_U_13
_atom_site_aniso_U_23
Mo1 0.0291(2) 0.0377(2) 0.0390(2) 0.0020(2) -0.00499(11) -0.0026(2)
S1 0.0417(6) 0.0427(6) 0.0612(7) 0.0075(5) 0.0074(5) 0.0007(5)
O1 0.088(3) 0.067(2) 0.077(2) -0.006(2) 0.014(2) 0.024(2)
N1 0.039(2) 0.105(4) 0.069(3) 0.000(2) 0.012(2) -0.018(2)
N2 0.047(2) 0.054(2) 0.043(2) 0.001(2) -0.008(2) -0.001(2)
C1 0.047(2) 0.054(3) 0.042(2) -0.004(2) 0.004(2) -0.001(2)
C11 0.039(2) 0.066(3) 0.048(2) 0.004(2) -0.001(2) -0.010(2)
C12 0.034(2) 0.107(5) 0.088(4) 0.001(3) 0.017(2) 0.001(3)
C13 0.085(5) 0.291(13) 0.117(6) 0.033(7) 0.055(5) -0.004(7)
C14 0.067(5) 0.108(7) 0.424(18) -0.018(5) 0.000(8) 0.036(9)
C15 0.061(4) 0.159(7) 0.099(5) -0.002(4) -0.011(3) 0.003(5)
C21 0.032(2) 0.042(2) 0.047(2) 0.000(2) 0.002(2) 0.001(2)
C22 0.052(2) 0.046(2) 0.040(2) 0.003(2) -0.011(2) 0.000(2)
C23 0.082(4) 0.099(4) 0.044(3) 0.003(3) 0.002(3) 0.003(3)
C24 0.094(4) 0.056(3) 0.070(3) 0.019(3) -0.015(3) 0.002(3)
C25 0.068(3) 0.057(3) 0.060(3) -0.011(3) -0.022(2) 0.003(2)
C31 0.075(3) 0.032(2) 0.071(3) -0.003(2) -0.016(3) -0.001(2)
C32 0.050(3) 0.045(3) 0.074(3) -0.014(2) 0.001(2) -0.013(2)
C33 0.044(2) 0.050(3) 0.058(3) -0.002(2) -0.019(2) -0.010(2)
C34 0.063(3) 0.057(3) 0.059(3) 0.001(3) 0.002(2) -0.021(2)
C35 0.055(3) 0.047(3) 0.097(4) 0.013(2) -0.017(3) -0.027(3)
C41 0.034(2) 0.059(3) 0.057(3) -0.009(2) 0.007(2) -0.015(2)
C42 0.050(3) 0.073(4) 0.060(3) -0.005(2) 0.010(2) -0.001(2)
C43 0.071(4) 0.107(5) 0.074(4) -0.013(4) 0.019(3) 0.020(4)
C44 0.081(4) 0.153(7) 0.080(4) -0.023(5) 0.034(4) 0.000(5)
C45 0.061(4) 0.126(6) 0.091(5) -0.017(4) 0.035(3) -0.036(4)
C46 0.048(3) 0.076(4) 0.086(4) -0.007(3) 0.017(3) -0.021(3)

loop_
_atom_site_label
_atom_site_occupancy
_atom_site_fract_x
_atom_site_fract_y
_atom_site_fract_z
_atom_site_U_iso_or_equiv
_atom_site_thermal_displace_type
_atom_site_calc_flag
_atom_site_refinement_flags
_atom_site_type_symbol
Mo1 1 .23047(3) .15889(3) .16553(2) .03632(10) Uani d . Mo
S1 1 .07659(10) .27857(9) .21994(6) .0486(3) Uani d . S
O1 1 .2439(4) .3815(3) .0819(2) .0775(11) Uani d . O
N1 1 .5220(4) .1762(4) .1435(2) .0706(12) Uani d . N
N2 1 .3959(3) .1788(3) .3272(2) .0497(9) Uani d . N
C1 1 .2401(4) .2984(4) .1153(2) .0480(10) Uani d . C
C11 1 .4167(4) .1670(4) .1504(2) .0517(11) Uani d . C
C12 1 .6573(4) .1911(5) .1458(3) .075(2) Uani d . C
C13 1 .6907(7) .1382(8) .0767(4) .160(4) Uani d . C
H13A 1 .680(7) .0589(10) .0791(19) .240 Uiso calc R H
H13B 1 .777(2) .155(5) .072(2) .240 Uiso calc R H
H13C 1 .636(5) .167(5) .0346(5) .240 Uiso calc R H
C14 1 .6837(7) .3113(7) .1499(7) .204(6) Uani d . C
H14A 1 .7733(10) .3233(8) .154(6) .305 Uiso calc R H
H14B 1 .653(8) .3420(16) .192(3) .305 Uiso calc R H
H14C 1 .642(8) .3470(14) .106(2) .305 Uiso calc R H
C15 1 .7232(5) .1322(6) .2124(3) .109(2) Uani d . C
H15A 1 .694(3) .161(3) .2554(4) .163 Uiso calc R H
H15B 1 .8128(7) .144(3) .2165(15) .163 Uiso calc R H
H15C 1 .706(4) .0538(8) .2081(12) .163 Uiso calc R H
C21 1 .3338(3) .1772(3) .2705(2) .0406(9) Uani d . C
C22 1 .4761(4) .1684(4) .3987(2) .0480(10) Uani d . C
C23 1 .3899(5) .1771(5) .4570(2) .076(2) Uani d . C
H23A 1 .4397(6) .172(3) .5049(2) .114 Uiso calc R H
H23B 1 .329(2) .1174(18) .4507(13) .114 Uiso calc R H
H23C 1 .346(3) .2472(14) .4522(13) .114 Uiso calc R H
C24 1 .5404(5) .0563(4) .4004(3) .076(2) Uani d . C
H24A 1 .592(3) .0459(13) .4473(8) .114 Uiso calc R H
H24B 1 .593(3) .0531(11) .3623(13) .114 Uiso calc R H
H24C 1 .4775(5) -.0014(4) .3927(19) .114 Uiso calc R H
C25 1 .5727(5) .2613(4) .4054(2) .0653(14) Uani d . C
H25A 1 .6281(19) .2548(16) .4514(8) .098 Uiso calc R H
H25B 1 .5301(5) .3320(4) .4033(18) .098 Uiso calc R H
H25C 1 .621(2) .2563(16) .3657(10) .098 Uiso calc R H
C31 1 .1723(5) -.0317(4) .1810(3) .0625(13) Uani d . C
H31 1 .1916(5) -.0702(4) .2251(3) .075 Uiso calc R H
C32 1 .0628(4) .0285(4) .1573(3) .0574(12) Uani d . C
H32 1 -.0042(4) .0378(4) .1837(3) .069 Uiso calc R H
C33 1 .0689(4) .0730(4) .0874(2) .0533(11) Uani d . C
H33 1 .0070(4) .1162(4) .0596(2) .064 Uiso calc R H
C34 1 .1841(5) .0409(4) .0669(3) .0604(12) Uani d . C
H34 1 .2129(5) .0584(4) .0230(3) .073 Uiso calc R H
C35 1 .2484(5) -.0231(4) .1252(3) .0695(15) Uani d . C
H35 1 .3282(5) -.0545(4) .1266(3) .083 Uiso calc R H
C41 1 .0373(4) .2323(4) .3053(2) .0503(11) Uani d . C
C42 1 .0710(4) .1303(4) .3380(3) .0609(13) Uani d . C
H42 1 .1235(4) .0821(4) .3170(3) .073 Uiso calc R H
C43 1 .0259(5) .1005(6) .4023(3) .083(2) Uani d . C
H43 1 .0471(5) .0312(6) .4232(3) .100 Uiso calc R H
C44 1 -.0487(7) .1705(7) .4353(4) .102(2) Uani d . C
H44 1 -.0784(7) .1490(7) .4781(4) .123 Uiso calc R H
C45 1 -.0792(5) .2718(7) .4050(4) .090(2) Uani d . C
H45 1 -0.1289(5) .3204(7) .4277(4) .108 Uiso calc R H
C46 1 -.0367(5) .3032(5) .3406(3) .0689(14) Uani d . C
H46 1 -.0581(5) .3731(5) .3206(3) .083 Uiso calc R H

loop_
_atom_type_symbol
_atom_type_description
_atom_type_scat_dispersion_real
_atom_type_scat_dispersion_imag
_atom_type_scat_source
C C 0.0033 0.0016 'International Tables Vol C Tables 4.2.6.8 and 6.1.1.4'
Mo Mo -1.6832 0.6857 'International Tables Vol C Tables 4.2.6.8 and 6.1.1.4'
N N 0.0061 0.0033 'International Tables Vol C Tables 4.2.6.8 and 6.1.1.4'
O O 0.0106 0.0060 'International Tables Vol C Tables 4.2.6.8 and 6.1.1.4'
S S 0.1246 0.1234 'International Tables Vol C Tables 4.2.6.8 and 6.1.1.4'
H H 0.0000 0.0000 'International Tables Vol C Tables 4.2.6.8 and 6.1.1.4'

loop_
_geom_angle_atom_site_label_1
_geom_angle_atom_site_label_2
_geom_angle_atom_site_label_3
_geom_angle
_geom_angle_publ_flag
Cp Mo S1 111.0 yes
Cp Mo C1 127.0 yes
Cp Mo C11 111.6 yes
Cp Mo C21 125.8 yes
C1 Mo1 C11 76.7(2) yes
C1 Mo1 C21 107.1(2) yes
C11 Mo1 C21 74.50(15) yes
C1 Mo1 C34 100.2(2) no
C11 Mo1 C34 91.1(2) no
C21 Mo1 C34 144.8(2) no
C1 Mo1 C33 100.3(2) no
C11 Mo1 C33 125.7(2) no
C21 Mo1 C33 149.6(2) no
C34 Mo1 C33 35.2(2) no
C1 Mo1 C35 130.7(2) no
C11 Mo1 C35 82.7(2) no
C21 Mo1 C35 109.7(2) no
C34 Mo1 C35 35.5(2) no
C33 Mo1 C35 58.2(2) no
C1 Mo1 C32 129.8(2) no
C11 Mo1 C32 139.7(2) no
C21 Mo1 C32 114.7(2) no
C34 Mo1 C32 58.1(2) no
C33 Mo1 C32 34.88(15) no
C35 Mo1 C32 57.1(2) no
C1 Mo1 C31 157.1(2) no
C11 Mo1 C31 109.6(2) no
C21 Mo1 C31 95.8(2) no
C34 Mo1 C31 58.5(2) no
C33 Mo1 C31 57.7(2) no
C35 Mo1 C31 34.6(2) no
C32 Mo1 C31 33.9(2) no
C1 Mo1 S1 77.26(13) yes
C11 Mo1 S1 137.42(13) yes
C21 Mo1 S1 81.76(11) yes
C34 Mo1 S1 126.41(12) no
C33 Mo1 S1 91.73(12) no
C35 Mo1 S1 139.25(14) no
C32 Mo1 S1 82.36(12) no
C31 Mo1 S1 107.54(14) no
C41 S1 Mo1 115.7(2) yes
C11 N1 C12 172.1(5) yes
C21 N2 C22 174.2(4) yes
O1 C1 Mo1 177.2(4) yes
N1 C11 Mo1 176.8(4) yes
N1 C12 C14 107.7(5) no
N1 C12 C15 107.9(5) no
C14 C12 C15 111.0(7) no
N1 C12 C13 106.7(5) no
C14 C12 C13 112.9(7) no
C15 C12 C13 110.4(6) no
N2 C21 Mo1 174.0(4) yes
N2 C22 C24 107.3(3) no
N2 C22 C25 108.1(3) no
C24 C22 C25 110.6(4) no
N2 C22 C23 107.1(3) no
C24 C22 C23 111.7(4) no
C25 C22 C23 111.8(4) no
C32 C31 C35 106.7(4) no
C32 C31 Mo1 71.9(3) no
C35 C31 Mo1 69.8(3) no
C31 C32 C33 109.3(4) no
C31 C32 Mo1 74.3(3) no
C33 C32 Mo1 70.5(2) no
C34 C33 C32 108.0(4) no
C34 C33 Mo1 71.6(2) no
C32 C33 Mo1 74.6(2) no
C33 C34 C35 107.0(4) no
C33 C34 Mo1 73.1(2) no
C35 C34 Mo1 73.3(3) no
C31 C35 C34 109.0(4) no
C31 C35 Mo1 75.6(3) no
C34 C35 Mo1 71.2(3) no
C46 C41 C42 117.8(4) yes
C46 C41 S1 116.8(4) yes
C42 C41 S1 125.4(4) yes
C41 C42 C43 119.7(5) no
C44 C43 C42 121.5(6) no
C45 C44 C43 119.4(6) no
C44 C45 C46 120.4(6) no
C45 C46 C41 121.3(6) no

loop_
_geom_bond_atom_site_label_1
_geom_bond_atom_site_label_2
_geom_bond_distance
_geom_bond_publ_flag
Mo1 C1 1.923(5) yes
Mo1 C11 2.053(4) yes
Mo1 C21 2.086(4) yes
Mo1 C31 2.397(4) yes
Mo1 C32 2.367(4) yes
Mo1 C33 2.315(4) yes
Mo1 C34 2.296(4) yes
Mo1 C35 2.323(5) yes
Mo1 S1 2.5040(11) yes
S1 C41 1.775(5) yes
O1 C1 1.174(5) yes
N1 C11 1.157(5) yes
N1 C12 1.452(6) yes
N2 C21 1.147(5) yes
N2 C22 1.463(5) yes
C12 C14 1.468(9) no
C12 C15 1.496(8) no
C12 C13 1.511(8) no
C22 C24 1.508(6) no
C22 C25 1.511(6) no
C22 C23 1.520(6) no
C31 C32 1.388(6) no
C31 C35 1.406(7) no
C32 C33 1.404(6) no
C33 C34 1.396(6) no
C34 C35 1.410(7) no
C41 C46 1.387(6) no
C41 C42 1.387(6) no
C42 C43 1.390(6) no
C43 C44 1.363(9) no
C44 C45 1.355(9) no
C45 C46 1.385(7) no

loop_
_geom_torsion_atom_site_label_1
_geom_torsion_atom_site_label_2
_geom_torsion_atom_site_label_3
_geom_torsion_atom_site_label_4
_geom_torsion
_geom_torsion_publ_flag
Mo1 S1 C41 C42 -9.1(4) yes
Mo1 S1 C41 C46 173.1(3) no
C1 Mo1 S1 C41 -160.7(3) yes
C21 Mo1 S1 C41 -51.0(2) yes
Cp Mo1 S1 C41 74.2 yes
C11 Mo1 S1 C41 -107.2(3) yes
